data_4334809
loop_
_publ_author_name
'Titel Jurca'
'Ilia Korobkov'
'Serge I. Gorelsky'
'Darrin S. Richeson'

_publ_section_title
;
 Noncovalent Interactions of Metal Cations and Arenes Probed with
 Thallium(I) Complexes
;
_journal_name_full 'Inorganic Chemistry'
_journal_page_first 5749
_journal_page_last 5756
_journal_paper_doi 10.1021/ic302552v
_journal_volume 52
_journal_year 2013
_chemical_formula_sum 'C48.6 H56.5 F3 N3 O3.15 S Tl'
_chemical_formula_weight 1026.50
_chemical_name_systematic
; 
 ? 
;
_space_group_IT_number 2
_symmetry_cell_setting triclinic
_symmetry_space_group_name_Hall '-P 1'
_symmetry_space_group_name_H-M 'P -1'
_atom_sites_solution_hydrogens geom
_atom_sites_solution_primary direct
_atom_sites_solution_secondary difmap
_audit_creation_method SHELXL-97
_cell_angle_alpha 105.615(5)
_cell_angle_beta 103.016(5)
_cell_angle_gamma 97.860(6)
_cell_formula_units_Z 2
_cell_length_a 11.4925(13)
_cell_length_b 14.6601(16)
_cell_length_c 17.1790(15)
_cell_measurement_reflns_used 3077
_cell_measurement_temperature 200(2)
_cell_measurement_theta_max 28.30
_cell_measurement_theta_min 2.53
_cell_volume 2655.1(5)
_computing_cell_refinement 'APEX II, Bruker (2009)'
_computing_data_collection 'APEX II, Bruker (2009)'
_computing_data_reduction 'XPREP, Bruker (2009)'
_computing_molecular_graphics 'SHELXTL, Bruker (2004)'
_computing_publication_material 'SHELXTL, Bruker (2004)'
_computing_structure_refinement 'SHELXL-97 (Sheldrick, 2008)'
_computing_structure_solution 'SHELXS-97 (Sheldrick, 2008)'
_diffrn_ambient_temperature 200(2)
_diffrn_measured_fraction_theta_full 0.958
_diffrn_measured_fraction_theta_max 0.922
_diffrn_measurement_device_type 'Bruker APEX-II CCD'
_diffrn_measurement_method '\f and \w scans'
_diffrn_radiation_monochromator graphite
_diffrn_radiation_source 'fine-focus sealed tube'
_diffrn_radiation_type MoK\a
_diffrn_radiation_wavelength 0.71073
_diffrn_reflns_av_R_equivalents 0.0000
_diffrn_reflns_av_sigmaI/netI 0.0856
_diffrn_reflns_limit_h_max 14
_diffrn_reflns_limit_h_min -15
_diffrn_reflns_limit_k_max 18
_diffrn_reflns_limit_k_min -19
_diffrn_reflns_limit_l_max 22
_diffrn_reflns_limit_l_min 0
_diffrn_reflns_number 23054
_diffrn_reflns_theta_full 25.00
_diffrn_reflns_theta_max 28.32
_diffrn_reflns_theta_min 1.95
_exptl_absorpt_coefficient_mu 3.129
_exptl_absorpt_correction_T_max 0.6183
_exptl_absorpt_correction_T_min 0.5205
_exptl_absorpt_correction_type multi-scan
_exptl_absorpt_process_details 'SADABS, Bruker (2003)'
_exptl_crystal_colour yellow
_exptl_crystal_density_diffrn 1.284
_exptl_crystal_density_meas ?
_exptl_crystal_description block
_exptl_crystal_F_000 1037
_exptl_crystal_size_max 0.24
_exptl_crystal_size_mid 0.17
_exptl_crystal_size_min 0.17
_refine_diff_density_max 3.107
_refine_diff_density_min -2.074
_refine_diff_density_rms 0.177
_refine_ls_extinction_method none
_refine_ls_goodness_of_fit_ref 1.051
_refine_ls_hydrogen_treatment constr
_refine_ls_matrix_type full
_refine_ls_number_parameters 571
_refine_ls_number_reflns 12385
_refine_ls_number_restraints 160
_refine_ls_restrained_S_all 1.064
_refine_ls_R_factor_all 0.1098
_refine_ls_R_factor_gt 0.0730
_refine_ls_shift/su_max 0.001
_refine_ls_shift/su_mean 0.000
_refine_ls_structure_factor_coef Fsqd
_refine_ls_weighting_details 'calc w=1/[\s^2^(Fo^2^)+(0.1001P)^2^+9.3122P] where P=(Fo^2^+2Fc^2^)/3'
_refine_ls_weighting_scheme calc
_refine_ls_wR_factor_gt 0.1750
_refine_ls_wR_factor_ref 0.1987
_reflns_number_gt 8972
_reflns_number_total 12385
_reflns_threshold_expression >2sigma(I)
_cod_data_source_file ic302552v_si_002_2.cif
_cod_data_source_block dr013_5
_cod_depositor_comments
;
The following automatic conversions were performed:

'_exptl_crystal_density_meas' value 'n/a' was changed to '?' - the
value is perceived as not measured.

Automatic conversion script
Id: cif_fix_values 3008 2015-01-20 13:52:24Z robertas 
;
_cod_original_formula_sum 'C48.60 H56.50 F3 N3 O3.15 S Tl'
_cod_database_code 4334809

loop_
_symmetry_equiv_pos_as_xyz
'x, y, z'
'-x, -y, -z'

loop_
_atom_site_label
_atom_site_type_symbol
_atom_site_fract_x
_atom_site_fract_y
_atom_site_fract_z
_atom_site_U_iso_or_equiv
_atom_site_adp_type
_atom_site_occupancy
_atom_site_symmetry_multiplicity
_atom_site_calc_flag
_atom_site_refinement_flags
_atom_site_disorder_assembly
_atom_site_disorder_group
Tl1 Tl 0.75409(4) 0.25550(2) 0.24960(2) 0.03617(13) Uani 1 1 d . . .
N1 N 0.6144(5) 0.0837(4) 0.2528(4) 0.0211(12) Uani 1 1 d . . .
N2 N 0.5715(5) 0.1513(4) 0.1175(4) 0.0194(12) Uani 1 1 d . . .
N3 N 0.7632(6) 0.2487(4) 0.0858(4) 0.0264(14) Uani 1 1 d . . .
C1 C 0.5027(6) 0.0715(4) 0.2109(5) 0.0224(15) Uani 1 1 d . . .
C2 C 0.4810(6) 0.0900(4) 0.1270(4) 0.0183(14) Uani 1 1 d . . .
C3 C 0.3729(6) 0.0462(5) 0.0631(5) 0.0237(15) Uani 1 1 d . . .
H3A H 0.3101 0.0034 0.0712 0.028 Uiso 1 1 calc R . .
C4 C 0.3596(8) 0.0663(6) -0.0116(5) 0.0324(17) Uani 1 1 d . . .
H4A H 0.2885 0.0352 -0.0570 0.039 Uiso 1 1 calc R . .
C5 C 0.4497(7) 0.1318(5) -0.0203(5) 0.0252(15) Uani 1 1 d . . .
H5A H 0.4400 0.1492 -0.0705 0.030 Uiso 1 1 calc R . .
C6 C 0.5558(6) 0.1723(4) 0.0461(4) 0.0193(14) Uani 1 1 d . . .
C7 C 0.6586(7) 0.2428(4) 0.0391(5) 0.0234(15) Uani 1 1 d . . .
C8 C 0.3906(7) 0.0386(5) 0.2340(5) 0.0267(16) Uani 1 1 d . . .
C9 C 0.3650(8) -0.0539(6) 0.2423(6) 0.0347(19) Uani 1 1 d . . .
H9A H 0.4206 -0.0956 0.2340 0.042 Uiso 1 1 calc R . .
C10 C 0.2605(9) -0.0853(7) 0.2622(7) 0.049(3) Uani 1 1 d . . .
H10A H 0.2428 -0.1496 0.2645 0.059 Uiso 1 1 calc R . .
C11 C 0.1817(9) -0.0257(9) 0.2787(7) 0.057(3) Uani 1 1 d . . .
H11A H 0.1110 -0.0473 0.2941 0.069 Uiso 1 1 calc R . .
C12 C 0.2069(9) 0.0681(8) 0.2723(7) 0.054(3) Uani 1 1 d . . .
H12A H 0.1540 0.1111 0.2847 0.065 Uiso 1 1 calc R . .
C13 C 0.3086(7) 0.0980(6) 0.2482(6) 0.038(2) Uani 1 1 d . . .
H13A H 0.3225 0.1603 0.2411 0.046 Uiso 1 1 calc R . .
C14 C 0.6264(7) 0.2952(5) -0.0235(5) 0.0254(16) Uani 1 1 d . . .
C15 C 0.5347(9) 0.3481(6) -0.0218(6) 0.041(2) Uani 1 1 d . . .
H15A H 0.4905 0.3509 0.0190 0.050 Uiso 1 1 calc R . .
C16 C 0.5084(11) 0.3970(7) -0.0810(7) 0.056(3) Uani 1 1 d . . .
H16A H 0.4475 0.4347 -0.0791 0.067 Uiso 1 1 calc R . .
C17 C 0.5682(10) 0.3916(7) -0.1408(7) 0.052(3) Uani 1 1 d . . .
H17A H 0.5491 0.4252 -0.1806 0.063 Uiso 1 1 calc R . .
C18 C 0.6563(10) 0.3376(7) -0.1439(7) 0.051(3) Uani 1 1 d . . .
H18A H 0.6972 0.3328 -0.1866 0.061 Uiso 1 1 calc R . .
C19 C 0.6859(8) 0.2905(6) -0.0855(6) 0.037(2) Uani 1 1 d . . .
H19A H 0.7480 0.2541 -0.0877 0.045 Uiso 1 1 calc R . .
C20 C 0.6396(7) 0.0828(5) 0.3381(6) 0.0294(17) Uani 1 1 d . . .
C21 C 0.7202(8) 0.0279(6) 0.3687(6) 0.0354(19) Uani 1 1 d . . .
C22 C 0.7401(10) 0.0379(7) 0.4534(6) 0.050(3) Uani 1 1 d . . .
H22A H 0.7913 0.0006 0.4765 0.060 Uiso 1 1 calc R . .
C23 C 0.6892(11) 0.0997(7) 0.5065(6) 0.055(3) Uani 1 1 d . . .
H23A H 0.7038 0.1017 0.5636 0.066 Uiso 1 1 calc R . .
C24 C 0.6171(9) 0.1584(6) 0.4767(6) 0.040(2) Uani 1 1 d . A .
C25 C 0.5928(8) 0.1477(5) 0.3928(5) 0.0306(18) Uani 1 1 d . . .
H25A H 0.5421 0.1859 0.3706 0.037 Uiso 1 1 calc R . .
C26 C 0.7792(8) -0.0423(7) 0.3123(6) 0.039(2) Uani 1 1 d . . .
C27 C 0.8690(11) -0.0873(8) 0.3635(8) 0.060(3) Uani 1 1 d . . .
H27A H 0.8261 -0.1222 0.3936 0.089 Uiso 1 1 calc R . .
H27B H 0.9358 -0.0359 0.4041 0.089 Uiso 1 1 calc R . .
H27C H 0.9023 -0.1324 0.3256 0.089 Uiso 1 1 calc R . .
C28 C 0.8508(10) 0.0115(9) 0.2663(8) 0.059(3) Uani 1 1 d . . .
H28A H 0.7965 0.0428 0.2343 0.089 Uiso 1 1 calc R . .
H28B H 0.8822 -0.0348 0.2278 0.089 Uiso 1 1 calc R . .
H28C H 0.9192 0.0608 0.3075 0.089 Uiso 1 1 calc R . .
C29 C 0.6780(10) -0.1255(8) 0.2466(7) 0.055(3) Uani 1 1 d . . .
H29A H 0.6325 -0.1602 0.2755 0.082 Uiso 1 1 calc R . .
H29B H 0.7153 -0.1704 0.2114 0.082 Uiso 1 1 calc R . .
H29C H 0.6222 -0.0986 0.2111 0.082 Uiso 1 1 calc R . .
C30 C 0.5626(11) 0.2308(7) 0.5336(6) 0.055(3) Uani 1 1 d DU . .
C31 C 0.483(3) 0.173(2) 0.571(2) 0.100(9) Uani 0.50 1 d PDU A 1
H31A H 0.4444 0.2166 0.6058 0.149 Uiso 0.50 1 calc PR A 1
H31B H 0.5343 0.1422 0.6055 0.149 Uiso 0.50 1 calc PR A 1
H31C H 0.4205 0.1232 0.5255 0.149 Uiso 0.50 1 calc PR A 1
C32 C 0.666(2) 0.2996(18) 0.6031(17) 0.100(9) Uani 0.50 1 d PDU A 1
H32A H 0.6342 0.3466 0.6404 0.149 Uiso 0.50 1 calc PR A 1
H32B H 0.7211 0.3339 0.5791 0.149 Uiso 0.50 1 calc PR A 1
H32C H 0.7116 0.2634 0.6351 0.149 Uiso 0.50 1 calc PR A 1
C33 C 0.485(3) 0.2859(19) 0.4895(16) 0.097(10) Uani 0.50 1 d PDU A 1
H33A H 0.4517 0.3282 0.5296 0.146 Uiso 0.50 1 calc PR A 1
H33B H 0.4179 0.2403 0.4440 0.146 Uiso 0.50 1 calc PR A 1
H33C H 0.5349 0.3252 0.4661 0.146 Uiso 0.50 1 calc PR A 1
C31' C 0.583(3) 0.222(2) 0.6207(12) 0.098(9) Uani 0.50 1 d PDU A 2
H31D H 0.5437 0.2674 0.6534 0.147 Uiso 0.50 1 calc PR A 2
H31E H 0.6710 0.2370 0.6483 0.147 Uiso 0.50 1 calc PR A 2
H31F H 0.5480 0.1556 0.6171 0.147 Uiso 0.50 1 calc PR A 2
C32' C 0.632(3) 0.3306(14) 0.541(2) 0.115(10) Uani 0.50 1 d PDU A 2
H32D H 0.5990 0.3806 0.5751 0.172 Uiso 0.50 1 calc PR A 2
H32E H 0.6219 0.3375 0.4851 0.172 Uiso 0.50 1 calc PR A 2
H32F H 0.7186 0.3378 0.5684 0.172 Uiso 0.50 1 calc PR A 2
C33' C 0.4300(18) 0.221(2) 0.4951(16) 0.106(10) Uani 0.50 1 d PDU A 2
H33D H 0.3978 0.2676 0.5328 0.159 Uiso 0.50 1 calc PR A 2
H33E H 0.3864 0.1552 0.4858 0.159 Uiso 0.50 1 calc PR A 2
H33F H 0.4186 0.2344 0.4412 0.159 Uiso 0.50 1 calc PR A 2
C34 C 0.8647(7) 0.3234(5) 0.0971(5) 0.0276(16) Uani 1 1 d . . .
C35 C 0.9810(7) 0.3024(5) 0.0925(6) 0.0315(18) Uani 1 1 d . . .
C36 C 1.0731(8) 0.3826(6) 0.1124(8) 0.054(3) Uani 1 1 d . . .
H36A H 1.1520 0.3725 0.1092 0.065 Uiso 1 1 calc R . .
C37 C 1.0574(8) 0.4775(6) 0.1367(8) 0.053(3) Uani 1 1 d . . .
H37A H 1.1248 0.5295 0.1492 0.063 Uiso 1 1 calc R . .
C38 C 0.9479(8) 0.4966(6) 0.1428(7) 0.043(2) Uani 1 1 d . B .
C39 C 0.8482(8) 0.4188(5) 0.1224(6) 0.035(2) Uani 1 1 d . . .
H39A H 0.7701 0.4310 0.1258 0.042 Uiso 1 1 calc R . .
C40 C 1.0025(7) 0.1992(6) 0.0668(7) 0.039(2) Uani 1 1 d U . .
C41 C 0.9689(9) 0.1448(7) 0.1242(7) 0.049(2) Uani 1 1 d U . .
H41A H 1.0178 0.1791 0.1821 0.073 Uiso 1 1 calc R . .
H41B H 0.9852 0.0795 0.1069 0.073 Uiso 1 1 calc R . .
H41C H 0.8820 0.1402 0.1209 0.073 Uiso 1 1 calc R . .
C42 C 0.9270(10) 0.1442(6) -0.0226(7) 0.049(2) Uani 1 1 d U . .
H42A H 0.8405 0.1440 -0.0271 0.074 Uiso 1 1 calc R . .
H42B H 0.9388 0.0774 -0.0372 0.074 Uiso 1 1 calc R . .
H42C H 0.9531 0.1757 -0.0612 0.074 Uiso 1 1 calc R . .
C43 C 1.1389(9) 0.1984(8) 0.0701(9) 0.065(3) Uani 1 1 d U . .
H43A H 1.1903 0.2329 0.1274 0.097 Uiso 1 1 calc R . .
H43B H 1.1627 0.2305 0.0312 0.097 Uiso 1 1 calc R . .
H43C H 1.1495 0.1313 0.0539 0.097 Uiso 1 1 calc R . .
C44 C 0.9189(9) 0.5990(7) 0.1669(8) 0.091(3) Uani 1 1 d D . .
C45 C 0.857(2) 0.6223(14) 0.2374(14) 0.091(3) Uani 0.50 1 d PD B 1
H45A H 0.9091 0.6157 0.2885 0.137 Uiso 0.50 1 calc PR B 1
H45B H 0.7781 0.5773 0.2208 0.137 Uiso 0.50 1 calc PR B 1
H45C H 0.8446 0.6889 0.2482 0.137 Uiso 0.50 1 calc PR B 1
C46 C 0.8184(18) 0.6022(14) 0.0886(14) 0.091(3) Uani 0.50 1 d PD B 1
H46A H 0.7946 0.6652 0.1014 0.137 Uiso 0.50 1 calc PR B 1
H46B H 0.7467 0.5505 0.0759 0.137 Uiso 0.50 1 calc PR B 1
H46C H 0.8514 0.5930 0.0398 0.137 Uiso 0.50 1 calc PR B 1
C47 C 1.0193(16) 0.6840(12) 0.1804(15) 0.091(3) Uani 0.50 1 d PD B 1
H47A H 0.9909 0.7215 0.1433 0.137 Uiso 0.50 1 calc PR B 1
H47B H 1.0909 0.6605 0.1677 0.137 Uiso 0.50 1 calc PR B 1
H47C H 1.0415 0.7253 0.2391 0.137 Uiso 0.50 1 calc PR B 1
C45' C 0.834(2) 0.6008(15) 0.2240(16) 0.091(3) Uani 0.50 1 d PD B 2
H45D H 0.8802 0.6025 0.2799 0.137 Uiso 0.50 1 calc PR B 2
H45E H 0.7681 0.5427 0.1999 0.137 Uiso 0.50 1 calc PR B 2
H45F H 0.7983 0.6586 0.2288 0.137 Uiso 0.50 1 calc PR B 2
C46' C 0.8524(19) 0.6291(15) 0.0935(14) 0.091(3) Uani 0.50 1 d PD B 2
H46D H 0.8386 0.6947 0.1147 0.137 Uiso 0.50 1 calc PR B 2
H46E H 0.7737 0.5839 0.0648 0.137 Uiso 0.50 1 calc PR B 2
H46F H 0.9022 0.6281 0.0540 0.137 Uiso 0.50 1 calc PR B 2
C47' C 1.0434(14) 0.6705(13) 0.2041(14) 0.091(3) Uani 0.50 1 d PD B 2
H47D H 1.0879 0.6647 0.1612 0.137 Uiso 0.50 1 calc PR B 2
H47E H 1.0909 0.6555 0.2523 0.137 Uiso 0.50 1 calc PR B 2
H47F H 1.0305 0.7368 0.2223 0.137 Uiso 0.50 1 calc PR B 2
S1 S 0.5177(2) 0.37840(14) 0.24306(15) 0.0348(5) Uani 1 1 d . . .
O1 O 0.5196(7) 0.2961(4) 0.2730(5) 0.0535(19) Uani 1 1 d . . .
O2 O 0.4027(8) 0.3986(7) 0.2123(7) 0.089(3) Uani 1 1 d . . .
O3 O 0.6043(7) 0.3878(5) 0.1959(4) 0.0539(19) Uani 1 1 d . . .
C48 C 0.5831(19) 0.4778(7) 0.3409(8) 0.085(5) Uani 1 1 d . . .
F1 F 0.5204(11) 0.4788(6) 0.3943(6) 0.111(3) Uani 1 1 d . . .
F2 F 0.5923(9) 0.5633(4) 0.3254(5) 0.099(3) Uani 1 1 d . . .
F3 F 0.6972(10) 0.4725(7) 0.3766(6) 0.124(4) Uani 1 1 d . . .
C49 C 1.218(6) 0.385(6) 0.353(7) 0.09(3) Uiso 0.15 1 d PD . .
H49A H 1.2553 0.4399 0.3391 0.133 Uiso 0.15 1 calc PR . .
H49B H 1.2165 0.3242 0.3109 0.133 Uiso 0.15 1 calc PR . .
H49C H 1.2660 0.3852 0.4086 0.133 Uiso 0.15 1 calc PR . .
C50 C 1.090(6) 0.392(4) 0.356(6) 0.08(2) Uiso 0.15 1 d PD . .
H50A H 1.0399 0.3925 0.3014 0.093 Uiso 0.15 1 calc PR . .
H50B H 1.0892 0.4512 0.4004 0.093 Uiso 0.15 1 calc PR . .
O4 O 1.042(3) 0.301(2) 0.377(2) 0.035(8) Uiso 0.15 1 d PD . .
C51 C 1.080(11) 0.328(9) 0.471(3) 0.17(7) Uiso 0.15 1 d PD . .
H51A H 1.0754 0.3962 0.4966 0.210 Uiso 0.15 1 calc PR . .
H51B H 1.1649 0.3205 0.4912 0.210 Uiso 0.15 1 calc PR . .
C52 C 0.982(6) 0.252(4) 0.491(4) 0.047(15) Uiso 0.15 1 d PD . .
H52A H 1.0052 0.2606 0.5517 0.071 Uiso 0.15 1 calc PR . .
H52B H 0.9823 0.1858 0.4599 0.071 Uiso 0.15 1 calc PR . .
H52C H 0.9002 0.2652 0.4747 0.071 Uiso 0.15 1 calc PR . .

loop_
_atom_site_aniso_label
_atom_site_aniso_U_11
_atom_site_aniso_U_22
_atom_site_aniso_U_33
_atom_site_aniso_U_23
_atom_site_aniso_U_13
_atom_site_aniso_U_12
Tl1 0.03180(19) 0.03731(18) 0.0345(2) 0.01019(12) 0.00350(13) 0.00242(12)
N1 0.017(3) 0.027(3) 0.028(3) 0.014(2) 0.009(3) 0.015(2)
N2 0.019(3) 0.018(2) 0.022(3) 0.005(2) 0.005(2) 0.009(2)
N3 0.026(4) 0.025(3) 0.034(4) 0.015(3) 0.011(3) 0.006(3)
C1 0.015(3) 0.018(3) 0.040(5) 0.012(3) 0.013(3) 0.011(3)
C2 0.016(3) 0.016(3) 0.028(4) 0.009(3) 0.012(3) 0.007(2)
C3 0.014(3) 0.023(3) 0.033(4) 0.009(3) 0.006(3) 0.004(3)
C4 0.022(4) 0.042(4) 0.034(5) 0.012(4) 0.007(3) 0.011(3)
C5 0.022(4) 0.032(3) 0.018(4) 0.009(3) -0.002(3) 0.006(3)
C6 0.020(4) 0.016(3) 0.026(4) 0.006(2) 0.011(3) 0.009(3)
C7 0.023(4) 0.020(3) 0.032(4) 0.011(3) 0.012(3) 0.008(3)
C8 0.021(4) 0.034(4) 0.032(5) 0.018(3) 0.009(3) 0.011(3)
C9 0.025(4) 0.038(4) 0.048(6) 0.023(4) 0.012(4) 0.008(3)
C10 0.033(5) 0.057(5) 0.072(8) 0.041(5) 0.018(5) 0.009(4)
C11 0.028(5) 0.093(8) 0.077(8) 0.060(7) 0.024(5) 0.010(5)
C12 0.035(6) 0.080(7) 0.079(8) 0.050(6) 0.036(6) 0.031(5)
C13 0.020(4) 0.046(4) 0.066(7) 0.033(4) 0.021(4) 0.017(4)
C14 0.021(4) 0.028(3) 0.033(4) 0.018(3) 0.008(3) 0.009(3)
C15 0.045(6) 0.045(4) 0.043(6) 0.022(4) 0.011(4) 0.024(4)
C16 0.061(7) 0.047(5) 0.069(8) 0.030(5) 0.011(6) 0.029(5)
C17 0.061(7) 0.053(5) 0.050(7) 0.035(5) 0.007(5) 0.013(5)
C18 0.043(6) 0.068(6) 0.052(7) 0.040(5) 0.009(5) 0.006(5)
C19 0.034(5) 0.040(4) 0.046(6) 0.022(4) 0.018(4) 0.006(4)
C20 0.018(4) 0.034(4) 0.044(5) 0.020(4) 0.010(4) 0.010(3)
C21 0.032(5) 0.046(4) 0.039(5) 0.023(4) 0.012(4) 0.020(4)
C22 0.062(7) 0.063(6) 0.041(6) 0.032(5) 0.011(5) 0.043(5)
C23 0.090(9) 0.065(6) 0.022(5) 0.019(4) 0.014(5) 0.043(6)
C24 0.049(6) 0.044(4) 0.038(5) 0.021(4) 0.018(4) 0.021(4)
C25 0.039(5) 0.033(4) 0.024(4) 0.012(3) 0.010(4) 0.013(4)
C26 0.031(5) 0.054(5) 0.042(5) 0.023(4) 0.005(4) 0.027(4)
C27 0.056(7) 0.066(6) 0.071(8) 0.032(6) 0.017(6) 0.043(6)
C28 0.039(6) 0.092(8) 0.075(8) 0.043(7) 0.029(6) 0.048(6)
C29 0.043(6) 0.061(6) 0.065(8) 0.017(5) 0.013(5) 0.035(5)
C30 0.081(8) 0.053(5) 0.039(6) 0.015(4) 0.021(5) 0.034(5)
C31 0.12(2) 0.12(2) 0.11(2) 0.061(18) 0.087(18) 0.063(15)
C32 0.101(18) 0.085(17) 0.08(2) -0.027(13) 0.010(12) 0.043(11)
C33 0.16(3) 0.079(17) 0.063(17) 0.020(12) 0.021(15) 0.078(16)
C31' 0.16(3) 0.113(19) 0.051(12) 0.024(14) 0.061(14) 0.088(19)
C32' 0.18(3) 0.052(11) 0.11(2) -0.004(13) 0.08(2) 0.018(14)
C33' 0.081(12) 0.14(2) 0.091(18) -0.007(19) 0.036(13) 0.075(15)
C34 0.025(4) 0.028(3) 0.035(5) 0.014(3) 0.013(3) 0.008(3)
C35 0.020(4) 0.026(3) 0.051(6) 0.013(3) 0.013(4) 0.009(3)
C36 0.020(5) 0.039(4) 0.108(10) 0.023(5) 0.029(5) 0.007(4)
C37 0.022(5) 0.032(4) 0.101(9) 0.012(5) 0.026(5) -0.002(4)
C38 0.034(5) 0.027(4) 0.071(7) 0.012(4) 0.025(5) 0.000(3)
C39 0.025(4) 0.022(3) 0.067(7) 0.019(4) 0.024(4) 0.009(3)
C40 0.012(4) 0.038(4) 0.077(6) 0.027(4) 0.016(4) 0.016(3)
C41 0.040(5) 0.050(5) 0.072(7) 0.035(5) 0.016(5) 0.030(4)
C42 0.047(6) 0.037(4) 0.068(6) 0.011(4) 0.026(5) 0.011(4)
C43 0.027(5) 0.056(6) 0.127(11) 0.037(6) 0.029(5) 0.029(4)
C44 0.061(6) 0.025(3) 0.195(10) 0.028(4) 0.058(6) 0.007(3)
C45 0.061(6) 0.025(3) 0.195(10) 0.028(4) 0.058(6) 0.007(3)
C46 0.061(6) 0.025(3) 0.195(10) 0.028(4) 0.058(6) 0.007(3)
C47 0.061(6) 0.025(3) 0.195(10) 0.028(4) 0.058(6) 0.007(3)
C45' 0.061(6) 0.025(3) 0.195(10) 0.028(4) 0.058(6) 0.007(3)
C46' 0.061(6) 0.025(3) 0.195(10) 0.028(4) 0.058(6) 0.007(3)
C47' 0.061(6) 0.025(3) 0.195(10) 0.028(4) 0.058(6) 0.007(3)
S1 0.0311(11) 0.0344(9) 0.0488(14) 0.0186(9) 0.0181(10) 0.0159(8)
O1 0.077(5) 0.029(3) 0.070(5) 0.023(3) 0.043(4) 0.014(3)
O2 0.045(5) 0.101(7) 0.138(9) 0.053(6) 0.026(6) 0.038(5)
O3 0.069(5) 0.045(3) 0.052(5) 0.011(3) 0.038(4) -0.002(3)
C48 0.176(17) 0.036(5) 0.048(8) 0.008(5) 0.032(9) 0.043(8)
F1 0.204(11) 0.078(5) 0.083(6) 0.023(4) 0.090(7) 0.056(6)
F2 0.170(9) 0.034(3) 0.100(6) 0.018(3) 0.049(6) 0.033(4)
F3 0.121(9) 0.088(6) 0.102(7) -0.009(5) -0.040(6) 0.020(6)

loop_
_atom_type_symbol
_atom_type_description
_atom_type_scat_dispersion_real
_atom_type_scat_dispersion_imag
_atom_type_scat_source
C C 0.0033 0.0016 'International Tables Vol C Tables 4.2.6.8 and 6.1.1.4'
H H 0.0000 0.0000 'International Tables Vol C Tables 4.2.6.8 and 6.1.1.4'
N N 0.0061 0.0033 'International Tables Vol C Tables 4.2.6.8 and 6.1.1.4'
O O 0.0106 0.0060 'International Tables Vol C Tables 4.2.6.8 and 6.1.1.4'
F F 0.0171 0.0103 'International Tables Vol C Tables 4.2.6.8 and 6.1.1.4'
S S 0.1246 0.1234 'International Tables Vol C Tables 4.2.6.8 and 6.1.1.4'
Tl Tl -2.8358 9.6688 'International Tables Vol C Tables 4.2.6.8 and 6.1.1.4'

loop_
_geom_angle_atom_site_label_1
_geom_angle_atom_site_label_2
_geom_angle_atom_site_label_3
_geom_angle
N2 Tl1 N3 59.16(18)
N2 Tl1 N1 60.03(17)
N3 Tl1 N1 112.11(17)
C1 N1 C20 118.7(6)
C1 N1 Tl1 110.4(4)
C20 N1 Tl1 108.3(4)
C6 N2 C2 118.8(6)
C6 N2 Tl1 120.1(4)
C2 N2 Tl1 119.8(5)
C7 N3 C34 122.0(6)
C7 N3 Tl1 111.4(5)
C34 N3 Tl1 105.0(5)
N1 C1 C8 127.7(7)
N1 C1 C2 116.9(6)
C8 C1 C2 115.4(6)
N2 C2 C3 122.0(6)
N2 C2 C1 116.3(6)
C3 C2 C1 121.7(6)
C4 C3 C2 118.5(7)
C3 C4 C5 119.6(8)
C4 C5 C6 118.7(7)
N2 C6 C5 122.3(6)
N2 C6 C7 116.8(6)
C5 C6 C7 120.8(6)
N3 C7 C6 115.7(6)
N3 C7 C14 127.4(6)
C6 C7 C14 116.8(6)
C13 C8 C9 117.9(7)
C13 C8 C1 121.4(6)
C9 C8 C1 120.6(7)
C10 C9 C8 120.9(8)
C11 C10 C9 121.1(8)
C10 C11 C12 118.8(8)
C13 C12 C11 120.1(9)
C12 C13 C8 121.1(8)
C19 C14 C15 118.7(7)
C19 C14 C7 120.3(7)
C15 C14 C7 121.0(7)
C16 C15 C14 119.1(9)
C17 C16 C15 121.1(9)
C16 C17 C18 119.9(8)
C19 C18 C17 120.3(10)
C18 C19 C14 120.9(9)
C21 C20 N1 121.6(7)
C21 C20 C25 120.8(8)
N1 C20 C25 117.1(6)
C22 C21 C20 115.0(8)
C22 C21 C26 121.4(7)
C20 C21 C26 123.5(8)
C21 C22 C23 123.5(8)
C24 C23 C22 120.7(8)
C25 C24 C23 116.9(8)
C25 C24 C30 120.4(8)
C23 C24 C30 122.7(8)
C24 C25 C20 122.8(8)
C21 C26 C29 109.4(8)
C21 C26 C27 112.0(8)
C29 C26 C27 108.1(8)
C21 C26 C28 110.6(7)
C29 C26 C28 109.1(9)
C27 C26 C28 107.4(8)
C31' C30 C32' 107.8(12)
C31' C30 C32 61.0(14)
C32' C30 C32 49.7(13)
C31' C30 C33 131.8(18)
C32' C30 C33 66.8(14)
C32 C30 C33 110.1(11)
C31' C30 C31 48.9(13)
C32' C30 C31 145.9(17)
C32 C30 C31 109.0(12)
C33 C30 C31 107.9(12)
C31' C30 C24 112.8(12)
C32' C30 C24 105.2(13)
C32 C30 C24 107.7(13)
C33 C30 C24 114.8(14)
C31 C30 C24 107.1(13)
C31' C30 C33' 110.2(12)
C32' C30 C33' 109.4(12)
C32 C30 C33' 139.8(16)
C33 C30 C33' 43.4(14)
C31 C30 C33' 68.0(14)
C24 C30 C33' 111.3(12)
C39 C34 C35 121.7(7)
C39 C34 N3 116.6(7)
C35 C34 N3 121.4(6)
C36 C35 C34 114.8(7)
C36 C35 C40 122.3(7)
C34 C35 C40 122.9(6)
C35 C36 C37 123.9(8)
C38 C37 C36 120.8(8)
C37 C38 C39 119.0(8)
C37 C38 C44 125.3(7)
C39 C38 C44 115.6(8)
C34 C39 C38 119.7(8)
C41 C40 C42 108.6(8)
C41 C40 C35 111.4(8)
C42 C40 C35 110.4(7)
C41 C40 C43 107.3(7)
C42 C40 C43 107.3(9)
C35 C40 C43 111.6(7)
C47 C44 C47' 20.2(12)
C47 C44 C45' 122.5(13)
C47' C44 C45' 116.9(15)
C47 C44 C45 109.1(11)
C47' C44 C45 103.3(10)
C45' C44 C45 13.8(13)
C47 C44 C46' 85.0(12)
C47' C44 C46' 105.2(10)
C45' C44 C46' 105.6(12)
C45 C44 C46' 109.5(18)
C47 C44 C38 117.6(11)
C47' C44 C38 106.0(10)
C45' C44 C38 108.2(11)
C45 C44 C38 116.3(11)
C46' C44 C38 115.3(12)
C47 C44 C46 103.1(10)
C47' C44 C46 123.2(11)
C45' C44 C46 95.2(19)
C45 C44 C46 102.6(10)
C46' C44 C46 18.0(9)
C38 C44 C46 106.2(11)
O2 S1 O1 117.5(5)
O2 S1 O3 116.4(5)
O1 S1 O3 112.7(4)
O2 S1 C48 102.5(7)
O1 S1 C48 101.2(5)
O3 S1 C48 103.5(7)
F1 C48 F2 108.6(10)
F1 C48 F3 108.6(12)
F2 C48 F3 105.9(14)
F1 C48 S1 112.9(13)
F2 C48 S1 110.3(9)
F3 C48 S1 110.2(9)
C49 C50 O4 104(3)
C51 O4 C50 106(6)
O4 C51 C52 104(3)

loop_
_geom_bond_atom_site_label_1
_geom_bond_atom_site_label_2
_geom_bond_distance
Tl1 N2 2.646(6)
Tl1 N3 2.815(6)
Tl1 N1 2.817(5)
N1 C1 1.285(9)
N1 C20 1.432(10)
N2 C6 1.323(9)
N2 C2 1.348(8)
N3 C7 1.264(10)
N3 C34 1.425(9)
C1 C8 1.489(10)
C1 C2 1.510(10)
C2 C3 1.395(10)
C3 C4 1.373(11)
C4 C5 1.375(11)
C5 C6 1.397(10)
C6 C7 1.509(9)
C7 C14 1.492(9)
C8 C13 1.385(11)
C8 C9 1.399(9)
C9 C10 1.375(12)
C10 C11 1.365(14)
C11 C12 1.406(14)
C12 C13 1.380(11)
C14 C19 1.381(11)
C14 C15 1.393(11)
C15 C16 1.397(12)
C16 C17 1.349(15)
C17 C18 1.370(15)
C18 C19 1.372(11)
C20 C21 1.411(11)
C20 C25 1.401(11)
C21 C22 1.385(12)
C21 C26 1.551(12)
C22 C23 1.391(13)
C23 C24 1.390(12)
C24 C25 1.366(12)
C24 C30 1.540(13)
C26 C29 1.547(15)
C26 C27 1.538(12)
C26 C28 1.541(14)
C30 C31' 1.504(15)
C30 C32' 1.523(16)
C30 C32 1.498(16)
C30 C33 1.497(15)
C30 C31 1.515(16)
C30 C33' 1.489(16)
C34 C39 1.402(10)
C34 C35 1.426(11)
C35 C36 1.378(11)
C35 C40 1.529(10)
C36 C37 1.389(12)
C37 C38 1.346(12)
C38 C39 1.408(11)
C38 C44 1.549(13)
C40 C41 1.506(12)
C40 C42 1.518(14)
C40 C43 1.558(11)
C44 C47 1.506(13)
C44 C47' 1.540(14)
C44 C45' 1.533(15)
C44 C45 1.522(15)
C44 C46' 1.526(15)
C44 C46 1.581(15)
S1 O2 1.410(8)
S1 O1 1.434(6)
S1 O3 1.432(6)
S1 C48 1.824(13)
C48 F1 1.285(16)
C48 F2 1.345(12)
C48 F3 1.339(18)
C49 C50 1.50(2)
C50 O4 1.52(2)
O4 C51 1.50(2)
C51 C52 1.641(19)

loop_
_geom_torsion_atom_site_label_1
_geom_torsion_atom_site_label_2
_geom_torsion_atom_site_label_3
_geom_torsion_atom_site_label_4
_geom_torsion
N2 Tl1 N1 C1 -33.9(5)
N3 Tl1 N1 C1 -63.1(5)
N2 Tl1 N1 C20 -165.4(5)
N3 Tl1 N1 C20 165.5(4)
N3 Tl1 N2 C6 -22.7(4)
N1 Tl1 N2 C6 -171.0(5)
N3 Tl1 N2 C2 170.5(5)
N1 Tl1 N2 C2 22.3(4)
N2 Tl1 N3 C7 34.6(4)
N1 Tl1 N3 C7 64.1(5)
N2 Tl1 N3 C34 168.6(5)
N1 Tl1 N3 C34 -162.0(4)
C20 N1 C1 C8 -11.9(10)
Tl1 N1 C1 C8 -137.7(6)
C20 N1 C1 C2 169.7(6)
Tl1 N1 C1 C2 44.0(7)
C6 N2 C2 C3 1.8(9)
Tl1 N2 C2 C3 168.7(5)
C6 N2 C2 C1 -178.0(5)
Tl1 N2 C2 C1 -11.1(7)
N1 C1 C2 N2 -25.0(8)
C8 C1 C2 N2 156.4(6)
N1 C1 C2 C3 155.2(6)
C8 C1 C2 C3 -23.4(9)
N2 C2 C3 C4 0.3(10)
C1 C2 C3 C4 -179.9(6)
C2 C3 C4 C5 -2.9(11)
C3 C4 C5 C6 3.4(11)
C2 N2 C6 C5 -1.2(9)
Tl1 N2 C6 C5 -168.1(5)
C2 N2 C6 C7 178.8(5)
Tl1 N2 C6 C7 11.9(7)
C4 C5 C6 N2 -1.3(11)
C4 C5 C6 C7 178.7(6)
C34 N3 C7 C6 -168.8(6)
Tl1 N3 C7 C6 -44.0(7)
C34 N3 C7 C14 13.1(12)
Tl1 N3 C7 C14 138.0(7)
N2 C6 C7 N3 24.3(9)
C5 C6 C7 N3 -155.7(7)
N2 C6 C7 C14 -157.4(6)
C5 C6 C7 C14 22.6(9)
N1 C1 C8 C13 116.7(9)
C2 C1 C8 C13 -65.0(10)
N1 C1 C8 C9 -63.3(11)
C2 C1 C8 C9 115.1(8)
C13 C8 C9 C10 1.2(14)
C1 C8 C9 C10 -178.8(9)
C8 C9 C10 C11 -3.3(16)
C9 C10 C11 C12 2.0(18)
C10 C11 C12 C13 1.3(18)
C11 C12 C13 C8 -3.4(17)
C9 C8 C13 C12 2.1(15)
C1 C8 C13 C12 -177.8(9)
N3 C7 C14 C19 53.9(11)
C6 C7 C14 C19 -124.1(8)
N3 C7 C14 C15 -127.3(9)
C6 C7 C14 C15 54.6(10)
C19 C14 C15 C16 -2.0(13)
C7 C14 C15 C16 179.3(8)
C14 C15 C16 C17 1.8(16)
C15 C16 C17 C18 -0.1(17)
C16 C17 C18 C19 -1.2(16)
C17 C18 C19 C14 1.0(15)
C15 C14 C19 C18 0.6(13)
C7 C14 C19 C18 179.4(8)
C1 N1 C20 C21 132.4(8)
Tl1 N1 C20 C21 -100.8(7)
C1 N1 C20 C25 -55.1(9)
Tl1 N1 C20 C25 71.6(7)
N1 C20 C21 C22 177.0(8)
C25 C20 C21 C22 4.9(12)
N1 C20 C21 C26 -5.4(12)
C25 C20 C21 C26 -177.6(8)
C20 C21 C22 C23 -2.3(15)
C26 C21 C22 C23 -179.9(10)
C21 C22 C23 C24 -2.3(18)
C22 C23 C24 C25 4.1(16)
C22 C23 C24 C30 -177.6(10)
C23 C24 C25 C20 -1.5(14)
C30 C24 C25 C20 -179.8(8)
C21 C20 C25 C24 -3.1(13)
N1 C20 C25 C24 -175.6(8)
C22 C21 C26 C29 113.7(10)
C20 C21 C26 C29 -63.7(11)
C22 C21 C26 C27 -6.2(13)
C20 C21 C26 C27 176.4(8)
C22 C21 C26 C28 -126.0(10)
C20 C21 C26 C28 56.6(12)
C25 C24 C30 C31' 171.2(16)
C23 C24 C30 C31' -6.9(19)
C25 C24 C30 C32' -71.6(17)
C23 C24 C30 C32' 110.3(17)
C25 C24 C30 C32 -123.4(16)
C23 C24 C30 C32 58.4(18)
C25 C24 C30 C33 -0.4(18)
C23 C24 C30 C33 -178.6(16)
C25 C24 C30 C31 119.4(15)
C23 C24 C30 C31 -58.8(18)
C25 C24 C30 C33' 46.8(18)
C23 C24 C30 C33' -131.4(17)
C7 N3 C34 C39 53.4(11)
Tl1 N3 C34 C39 -74.3(8)
C7 N3 C34 C35 -133.8(8)
Tl1 N3 C34 C35 98.5(8)
C39 C34 C35 C36 -1.7(13)
N3 C34 C35 C36 -174.2(9)
C39 C34 C35 C40 178.7(9)
N3 C34 C35 C40 6.3(13)
C34 C35 C36 C37 1.1(16)
C40 C35 C36 C37 -179.3(11)
C35 C36 C37 C38 0.4(19)
C36 C37 C38 C39 -1.3(18)
C36 C37 C38 C44 -178.3(11)
C35 C34 C39 C38 1.0(14)
N3 C34 C39 C38 173.8(8)
C37 C38 C39 C34 0.6(15)
C44 C38 C39 C34 177.9(9)
C36 C35 C40 C41 122.2(10)
C34 C35 C40 C41 -58.3(12)
C36 C35 C40 C42 -117.0(10)
C34 C35 C40 C42 62.5(11)
C36 C35 C40 C43 2.3(14)
C34 C35 C40 C43 -178.2(9)
C37 C38 C44 C47 3.3(19)
C39 C38 C44 C47 -173.8(13)
C37 C38 C44 C47' -14.6(16)
C39 C38 C44 C47' 168.3(11)
C37 C38 C44 C45' -140.7(16)
C39 C38 C44 C45' 42.2(17)
C37 C38 C44 C45 -128.6(14)
C39 C38 C44 C45 54.3(15)
C37 C38 C44 C46' 101.3(15)
C39 C38 C44 C46' -75.8(13)
C37 C38 C44 C46 118.0(14)
C39 C38 C44 C46 -59.1(13)
O2 S1 C48 F1 61.8(11)
O1 S1 C48 F1 -59.9(11)
O3 S1 C48 F1 -176.8(10)
O2 S1 C48 F2 -60.0(14)
O1 S1 C48 F2 178.3(12)
O3 S1 C48 F2 61.5(13)
O2 S1 C48 F3 -176.6(10)
O1 S1 C48 F3 61.7(11)
O3 S1 C48 F3 -55.1(10)
C49 C50 O4 C51 87(10)
C50 O4 C51 C52 156(8)
